data_4327261
loop_
_publ_author_name
'Hirofumi Nakamura'
'Yukinari Sunatsuki'
'Masaaki Kojima'
'Naohide Matsumoto'

_publ_contact_author_email kojima@cc.okayama-u.ac.jp
_publ_contact_author_fax +81-86-251-7842
_publ_contact_author_name 'Masaaki KOJIMA'
_publ_contact_author_phone +81-86-251-7842
_publ_section_title
;
 Chiral Recognition and Conglomerate Crystallization Induced by
 Self-Organization of Cobalt(III) Complexes of a Tripodal Ligand
 Containing Three Imidazole Groups
;
_journal_name_full 'Inorganic Chemistry'
_journal_page_first 8170
_journal_page_last 8181
_journal_paper_doi 10.1021/ic070286+
_journal_volume 46
_journal_year 2007
_chemical_absolute_configuration 'CHOOSE rm ad rmad syn or unk'
_chemical_formula_moiety 'C18 H24.50 Cl1.50 Co N10 O7 '
_chemical_formula_sum 'C18 H24.5 Cl1.5 Co N10 O7'
_chemical_formula_weight 605.07
_space_group_IT_number 143
_symmetry_cell_setting trigonal
_symmetry_Int_Tables_number 143
_symmetry_space_group_name_Hall 'P 3'
_symmetry_space_group_name_H-M 'P 3'
_cell_angle_alpha 90.0000
_cell_angle_beta 90.0000
_cell_angle_gamma 120.0000
_cell_formula_units_Z 2
_cell_length_a 12.304(3)
_cell_length_b 12.304(3)
_cell_length_c 9.315(3)
_cell_measurement_reflns_used 11547
_cell_measurement_temperature 296.1
_cell_measurement_theta_max 27.5
_cell_measurement_theta_min 3.3
_cell_volume 1221.3(6)
_computing_cell_refinement PROCESS-AUTO
_computing_data_collection PROCESS-AUTO
_computing_data_reduction CrystalStructure
_computing_publication_material 'CrystalStructure 3.7.0'
_computing_structure_refinement SHELXL
_diffrn_detector_area_resol_mean 10.00
_diffrn_measured_fraction_theta_full 0.998
_diffrn_measured_fraction_theta_max 0.998
_diffrn_measurement_device_type 'Rigaku RAXIS-RAPID'
_diffrn_measurement_method \w
_diffrn_radiation_type 'Mo K\a'
_diffrn_radiation_wavelength 0.71075
_diffrn_reflns_av_R_equivalents 0.020
_diffrn_reflns_limit_h_max 15
_diffrn_reflns_limit_h_min -15
_diffrn_reflns_limit_k_max 15
_diffrn_reflns_limit_k_min -15
_diffrn_reflns_limit_l_max 12
_diffrn_reflns_limit_l_min -12
_diffrn_reflns_number 12074
_diffrn_reflns_theta_full 27.48
_diffrn_reflns_theta_max 27.48
_exptl_absorpt_coefficient_mu 0.929
_exptl_absorpt_correction_T_max 0.870
_exptl_absorpt_correction_T_min 0.706
_exptl_absorpt_correction_type multi-scan
_exptl_absorpt_process_details
;
    Higashi, T. (1995). Program for Absorption Correction.
    Rigaku Corporation, Tokyo, Japan.
;
_exptl_crystal_colour unknown
_exptl_crystal_density_diffrn 1.645
_exptl_crystal_description unknown
_exptl_crystal_F_000 622.00
_exptl_crystal_size_max 0.35
_exptl_crystal_size_mid 0.25
_exptl_crystal_size_min 0.15
_refine_diff_density_max 0.69
_refine_diff_density_min -0.64
_refine_ls_abs_structure_details 'Flack, H. D. (1983), Acta Cryst. A39, 876-881.  1849 Friedel Pairs'
_refine_ls_abs_structure_Flack 0.10(2)
_refine_ls_extinction_method none
_refine_ls_goodness_of_fit_ref 1.118
_refine_ls_hydrogen_treatment refall
_refine_ls_number_parameters 245
_refine_ls_number_reflns 3707
_refine_ls_R_factor_gt 0.0506
_refine_ls_shift/su_max 0.0000
_refine_ls_structure_factor_coef Fsqd
_refine_ls_weighting_details 'w = 1/[\s^2^(Fo^2^)+(0.1101P)^2^+0.0098P] where P=(Fo^2^+2Fc^2^)/3'
_refine_ls_weighting_scheme calc
_refine_ls_wR_factor_ref 0.1425
_reflns_number_gt 3505
_reflns_number_total 3707
_reflns_threshold_expression F^2^>2.0\s(F^2^)
_cod_data_source_file ic0702862B2B-file001_4.cif
_cod_data_source_block '_050707'
_cod_original_cell_volume 1221.2(6)
_cod_original_formula_sum 'C18 H24.50 Cl1.50 Co N10 O7 '
_cod_database_code 4327261

loop_
_symmetry_equiv_pos_site_id
_symmetry_equiv_pos_as_xyz
1 +X,+Y,+Z
2 -Y,+X-Y,+Z
3 -X+Y,-X,+Z

loop_
_atom_site_label
_atom_site_type_symbol
_atom_site_fract_x
_atom_site_fract_y
_atom_site_fract_z
_atom_site_U_iso_or_equiv
_atom_site_adp_type
_atom_site_occupancy
_atom_site_symmetry_multiplicity
_atom_site_calc_flag
_atom_site_refinement_flags
Co(1) Co 0.3333 0.6667 0.22681(5) 0.03045(18) Uani 1.00 3 d SP
Co(2) Co 0.0000 0.0000 0.41134(6) 0.03060(18) Uani 1.00 3 d SP
Cl(1) Cl 0.6658(3) 0.0918(3) -0.1909(7) 0.1057(18) Uani 0.67 1 d P
Cl(2) Cl 0.6667 0.3333 0.2384(10) 0.0863(18) Uani 0.50 3 d SP
Cl(3) Cl 0.6667 0.3333 0.3949(13) 0.103(2) Uani 0.50 3 d SP
O(1) O 0.7694(8) 0.2026(8) -0.1537(11) 0.112(3) Uani 0.67 1 d P
O(2) O 0.5625(9) 0.0966(13) -0.2058(12) 0.121(3) Uani 0.67 1 d P
O(3) O 0.7123(19) 0.0432(19) -0.294(2) 0.216(7) Uiso 0.67 1 d P
O(4) O 0.6447(16) -0.0097(15) -0.1343(19) 0.177(5) Uiso 0.67 1 d P
O(5) O 0.7718(9) 0.359(2) 0.330(3) 0.419(14) Uani 1.00 1 d .
O(6) O 0.6667 0.3333 0.555(3) 0.165(12) Uani 0.50 3 d SP
O(7) O 0.6667 0.3333 0.053(5) 0.40(5) Uani 0.50 3 d SP
O(8) O 0.6667 0.3333 0.830(3) 0.201(9) Uani 1.00 3 d SP
O(9) O 0.8900(17) 0.5631(14) 0.8753(19) 0.063(4) Uani 0.33 1 d P
N(1) N 0.3333 0.6667 0.5921(8) 0.0542(16) Uani 1.00 3 d SP
N(2) N 0.1800(2) 0.6279(2) 0.3352(2) 0.0365(5) Uani 1.00 1 d .
N(3) N 0.2162(2) 0.5305(2) 0.1119(2) 0.0376(5) Uani 1.00 1 d .
N(4) N 0.0952(3) 0.3902(3) -0.0482(3) 0.0527(8) Uani 1.00 1 d .
N(5) N 0.0000 0.0000 0.0466(7) 0.0478(14) Uani 1.00 3 d SP
N(6) N -0.1148(2) 0.0381(2) 0.3045(2) 0.0364(5) Uani 1.00 1 d .
N(7) N 0.0196(2) 0.1371(2) 0.5266(2) 0.0364(5) Uani 1.00 1 d .
N(8) N 0.0375(3) 0.2765(3) 0.6870(3) 0.0513(7) Uani 1.00 1 d .
C(1) C 0.2121(4) 0.6543(4) 0.5971(4) 0.0532(9) Uani 1.00 1 d .
C(2) C 0.1730(3) 0.6963(4) 0.4595(3) 0.0467(8) Uani 1.00 1 d .
C(3) C 0.0775(3) 0.5384(3) 0.2805(4) 0.0433(8) Uani 1.00 1 d .
C(4) C 0.0937(3) 0.4805(3) 0.1547(3) 0.0389(6) Uani 1.00 1 d .
C(5) C 0.2133(4) 0.4738(3) -0.0098(3) 0.0448(8) Uani 1.00 1 d .
C(6) C 0.0182(3) 0.3943(3) 0.0533(4) 0.0495(8) Uani 1.00 1 d .
C(7) C -0.1077(4) 0.0127(4) 0.0407(4) 0.0516(9) Uani 1.00 1 d .
C(8) C -0.1889(3) -0.0302(4) 0.1780(3) 0.0473(8) Uani 1.00 1 d .
C(9) C -0.1274(3) 0.1273(3) 0.3587(4) 0.0393(7) Uani 1.00 1 d .
C(10) C -0.0531(3) 0.1872(3) 0.4838(3) 0.0404(6) Uani 1.00 1 d .
C(11) C 0.0732(4) 0.1924(4) 0.6493(4) 0.0450(8) Uani 1.00 1 d .
C(12) C -0.0434(3) 0.2722(3) 0.5853(4) 0.0488(8) Uani 1.00 1 d .
H(1) H 0.0726 0.3429 -0.1230 0.063 Uiso 1.00 1 c R
H(2) H 0.2094 0.7033 0.6772 0.064 Uiso 1.00 1 c R
H(3) H 0.1508 0.5671 0.6156 0.064 Uiso 1.00 1 c R
H(4) H 0.0880 0.6808 0.4700 0.056 Uiso 1.00 1 c R
H(5) H 0.2281 0.7857 0.4451 0.056 Uiso 1.00 1 c R
H(6) H -0.0010 0.5135 0.3199 0.052 Uiso 1.00 1 c R
H(7) H 0.2841 0.4898 -0.0623 0.054 Uiso 1.00 1 c R
H(8) H -0.0690 0.3478 0.0542 0.059 Uiso 1.00 1 c R
H(9) H -0.1589 -0.0357 -0.0399 0.062 Uiso 1.00 1 c R
H(10) H -0.0815 0.1001 0.0229 0.062 Uiso 1.00 1 c R
H(11) H -0.2590 -0.0156 0.1671 0.057 Uiso 1.00 1 c R
H(12) H -0.2225 -0.1195 0.1918 0.057 Uiso 1.00 1 c R
H(13) H -0.1815 0.1515 0.3193 0.047 Uiso 1.00 1 c R
H(14) H 0.1275 0.1759 0.7021 0.054 Uiso 1.00 1 c R
H(15) H -0.0845 0.3183 0.5846 0.059 Uiso 1.00 1 c R

loop_
_atom_site_aniso_label
_atom_site_aniso_U_11
_atom_site_aniso_U_22
_atom_site_aniso_U_33
_atom_site_aniso_U_12
_atom_site_aniso_U_13
_atom_site_aniso_U_23
Co(1) 0.0369(2) 0.0369(2) 0.0176(3) 0.01844(12) 0.0000 0.0000
Co(2) 0.0370(2) 0.0370(2) 0.0177(3) 0.01852(12) 0.0000 0.0000
Cl(1) 0.0450(11) 0.0497(10) 0.216(5) 0.0187(8) 0.028(2) -0.005(2)
Cl(2) 0.070(2) 0.070(2) 0.119(6) 0.0349(10) 0.0000 0.0000
Cl(3) 0.077(2) 0.077(2) 0.154(9) 0.0386(12) 0.0000 0.0000
O(1) 0.090(5) 0.077(4) 0.110(6) -0.003(3) -0.003(4) -0.008(4)
O(2) 0.081(4) 0.172(9) 0.127(7) 0.075(5) 0.002(5) 0.009(7)
O(5) 0.064(4) 0.53(3) 0.54(2) 0.053(11) 0.046(10) 0.20(2)
O(6) 0.203(19) 0.203(19) 0.089(16) 0.101(9) 0.0000 0.0000
O(7) 0.55(8) 0.55(8) 0.10(2) 0.27(4) 0.0000 0.0000
O(8) 0.061(2) 0.061(2) 0.48(2) 0.0303(11) 0.0000 0.0000
O(9) 0.059(9) 0.029(5) 0.092(9) 0.017(6) -0.039(8) -0.016(6)
N(1) 0.060(2) 0.060(2) 0.043(4) 0.0298(12) 0.0000 0.0000
N(2) 0.0404(13) 0.0429(14) 0.0263(12) 0.0208(11) -0.0002(10) -0.0056(10)
N(3) 0.0464(14) 0.0443(13) 0.0230(11) 0.0233(11) -0.0006(10) -0.0028(10)
N(4) 0.068(2) 0.0503(16) 0.0392(16) 0.0290(16) -0.0132(15) -0.0153(14)
N(5) 0.055(2) 0.055(2) 0.034(3) 0.0273(10) 0.0000 0.0000
N(6) 0.0396(13) 0.0441(14) 0.0249(12) 0.0205(11) -0.0029(10) -0.0024(10)
N(7) 0.0434(13) 0.0411(13) 0.0237(11) 0.0205(11) -0.0017(10) -0.0020(10)
N(8) 0.0611(19) 0.0477(16) 0.0362(15) 0.0206(15) 0.0003(13) -0.0132(13)
C(1) 0.065(2) 0.065(2) 0.0266(15) 0.0307(19) 0.0079(16) -0.0081(16)
C(2) 0.0536(19) 0.060(2) 0.0315(17) 0.0321(17) 0.0027(14) -0.0081(14)
C(3) 0.0390(18) 0.0486(19) 0.041(2) 0.0209(15) -0.0017(15) -0.0083(16)
C(4) 0.0419(15) 0.0399(15) 0.0316(15) 0.0179(13) -0.0036(12) -0.0056(12)
C(5) 0.061(2) 0.0493(18) 0.0251(16) 0.0289(17) -0.0050(15) -0.0096(13)
C(6) 0.054(2) 0.0462(18) 0.0450(19) 0.0230(15) -0.0151(16) -0.0126(15)
C(7) 0.064(2) 0.065(2) 0.0269(15) 0.0329(19) -0.0148(15) -0.0061(15)
C(8) 0.0509(18) 0.062(2) 0.0296(16) 0.0282(16) -0.0140(14) -0.0112(14)
C(9) 0.0432(17) 0.0402(17) 0.0359(19) 0.0219(16) -0.0063(14) -0.0054(14)
C(10) 0.0465(16) 0.0420(16) 0.0331(16) 0.0224(13) 0.0001(13) -0.0046(12)
C(11) 0.053(2) 0.0499(19) 0.0288(17) 0.0233(17) -0.0033(15) -0.0086(14)
C(12) 0.0533(19) 0.0449(18) 0.046(2) 0.0226(15) 0.0010(16) -0.0113(15)

loop_
_atom_type_symbol
_atom_type_description
_atom_type_scat_dispersion_real
_atom_type_scat_dispersion_imag
_atom_type_scat_source
C C 0.003 0.002
;
International Tables for Crystallography
(1992, Vol. C, Tables 4.2.6.8 and 6.1.1.4)
;
H H 0.000 0.000
;
International Tables for Crystallography
(1992, Vol. C, Table 6.1.1.4)
;
N N 0.006 0.003
;
International Tables for Crystallography
(1992, Vol. C, Tables 4.2.6.8 and 6.1.1.4)
;
Co Co 0.349 0.972
;
International Tables for Crystallography
(1992, Vol. C, Tables 4.2.6.8 and 6.1.1.4)
;
Cl Cl 0.148 0.159
;
International Tables for Crystallography
(1992, Vol. C, Tables 4.2.6.8 and 6.1.1.4)
;
O O 0.011 0.006
;
International Tables for Crystallography
(1992, Vol. C, Tables 4.2.6.8 and 6.1.1.4)
;

loop_
_geom_angle_atom_site_label_1
_geom_angle_atom_site_label_2
_geom_angle_atom_site_label_3
_geom_angle
_geom_angle_site_symmetry_1
_geom_angle_site_symmetry_3
N(2) Co(1) N(2) 96.23(13) . 66502
N(2) Co(1) N(2) 96.23(12) . 56503
N(2) Co(1) N(3) 82.15(12) . .
N(2) Co(1) N(3) 173.36(11) . 66502
N(2) Co(1) N(3) 90.36(14) . 56503
N(2) Co(1) N(2) 96.23(13) 66502 56503
N(2) Co(1) N(3) 90.35(13) 66502 .
N(2) Co(1) N(3) 82.15(13) 66502 66502
N(2) Co(1) N(3) 173.36(12) 66502 56503
N(2) Co(1) N(3) 173.36(16) 56503 .
N(2) Co(1) N(3) 90.35(12) 56503 66502
N(2) Co(1) N(3) 82.15(12) 56503 56503
N(3) Co(1) N(3) 91.40(12) . 66502
N(3) Co(1) N(3) 91.40(13) . 56503
N(3) Co(1) N(3) 91.40(14) 66502 56503
N(6) Co(2) N(6) 96.65(13) . 55502
N(6) Co(2) N(6) 96.65(13) . 55503
N(6) Co(2) N(7) 82.09(13) . .
N(6) Co(2) N(7) 89.83(13) . 55502
N(6) Co(2) N(7) 173.50(13) . 55503
N(6) Co(2) N(6) 96.65(12) 55502 55503
N(6) Co(2) N(7) 173.50(10) 55502 .
N(6) Co(2) N(7) 82.09(12) 55502 55502
N(6) Co(2) N(7) 89.83(14) 55502 55503
N(6) Co(2) N(7) 89.83(12) 55503 .
N(6) Co(2) N(7) 173.50(15) 55503 55502
N(6) Co(2) N(7) 82.09(12) 55503 55503
N(7) Co(2) N(7) 91.51(12) . 55502
N(7) Co(2) N(7) 91.51(14) . 55503
N(7) Co(2) N(7) 91.51(13) 55502 55503
O(1) Cl(1) O(2) 115.1(9) . .
O(1) Cl(1) O(3) 102.9(9) . .
O(1) Cl(1) O(4) 120.7(10) . .
O(1) Cl(1) O(9) 60.9(13) . 66403
O(2) Cl(1) O(3) 124.2(12) . .
O(2) Cl(1) O(4) 111.5(11) . .
O(2) Cl(1) O(9) 93(2) . 66403
O(3) Cl(1) O(4) 77.8(13) . .
O(3) Cl(1) O(9) 142(2) . 66403
O(4) Cl(1) O(9) 82.4(19) . 66403
Cl(3) Cl(2) O(5) 53.8(11) . .
Cl(3) Cl(2) O(5) 53.8(13) . 65502
Cl(3) Cl(2) O(5) 53.8(12) . 66503
Cl(3) Cl(2) O(7) 180.0000 . .
O(5) Cl(2) O(5) 88.6(16) . 65502
O(5) Cl(2) O(5) 88.6(14) . 66503
O(5) Cl(2) O(7) 126.2(11) . .
O(5) Cl(2) O(5) 88.6(18) 65502 66503
O(5) Cl(2) O(7) 126.2(13) 65502 .
O(5) Cl(2) O(7) 126.2(12) 66503 .
Cl(2) Cl(3) O(5) 62.8(14) . .
Cl(2) Cl(3) O(5) 62.8(15) . 65502
Cl(2) Cl(3) O(5) 62.8(14) . 66503
Cl(2) Cl(3) O(6) 180.0000 . .
O(5) Cl(3) O(5) 100.7(18) . 65502
O(5) Cl(3) O(5) 100.7(18) . 66503
O(5) Cl(3) O(6) 117.2(14) . .
O(5) Cl(3) O(5) 100.7(19) 65502 66503
O(5) Cl(3) O(6) 117.2(15) 65502 .
O(5) Cl(3) O(6) 117.2(14) 66503 .
Cl(1) O(1) O(9) 28.3(9) . 66403
Cl(1) O(2) O(9) 25.7(8) . 66403
Cl(1) O(3) O(4) 47.4(10) . .
Cl(1) O(4) O(3) 54.8(11) . .
Cl(1) O(4) O(9) 28.7(9) . 66403
O(3) O(4) O(9) 79.9(14) . 66403
Cl(2) O(5) Cl(3) 63.5(9) . .
Cl(1) O(9) O(1) 91(2) 65602 65602
Cl(1) O(9) O(2) 61.1(17) 65602 65602
Cl(1) O(9) O(4) 68.9(15) 65602 65602
O(1) O(9) O(2) 113.9(13) 65602 65602
O(1) O(9) O(4) 128.7(18) 65602 65602
O(2) O(9) O(4) 97.0(16) 65602 65602
C(1) N(1) C(1) 119.9(2) . 66502
C(1) N(1) C(1) 119.9(3) . 56503
C(1) N(1) C(1) 119.9(3) 66502 56503
Co(1) N(2) C(2) 126.2(2) . .
Co(1) N(2) C(3) 114.3(2) . .
C(2) N(2) C(3) 119.3(3) . .
Co(1) N(3) C(4) 114.2(2) . .
Co(1) N(3) C(5) 139.2(2) . .
C(4) N(3) C(5) 106.2(2) . .
C(5) N(4) C(6) 107.1(3) . .
C(7) N(5) C(7) 119.8(2) . 55502
C(7) N(5) C(7) 119.8(3) . 55503
C(7) N(5) C(7) 119.8(3) 55502 55503
Co(2) N(6) C(8) 125.7(3) . .
Co(2) N(6) C(9) 114.4(2) . .
C(8) N(6) C(9) 119.8(4) . .
Co(2) N(7) C(10) 114.2(2) . .
Co(2) N(7) C(11) 138.5(3) . .
C(10) N(7) C(11) 106.7(3) . .
C(11) N(8) C(12) 107.5(3) . .
N(1) C(1) C(2) 115.0(4) . .
N(2) C(2) C(1) 110.3(4) . .
N(2) C(3) C(4) 115.2(3) . .
N(3) C(4) C(3) 114.1(2) . .
N(3) C(4) C(6) 108.2(3) . .
C(3) C(4) C(6) 137.3(3) . .
N(3) C(5) N(4) 111.5(4) . .
N(4) C(6) C(4) 107.0(3) . .
N(5) C(7) C(8) 114.4(4) . .
N(6) C(8) C(7) 111.0(2) . .
N(6) C(9) C(10) 116.0(4) . .
N(7) C(10) C(9) 113.3(3) . .
N(7) C(10) C(12) 108.3(3) . .
C(9) C(10) C(12) 137.9(4) . .
N(7) C(11) N(8) 110.3(4) . .
N(8) C(12) C(10) 107.1(4) . .
C(5) N(4) H(1) 126.5 . .
C(6) N(4) H(1) 126.5 . .
N(1) C(1) H(2) 108.5 . .
N(1) C(1) H(3) 108.5 . .
C(2) C(1) H(2) 108.5 . .
C(2) C(1) H(3) 108.5 . .
H(2) C(1) H(3) 107.5 . .
N(2) C(2) H(4) 109.6 . .
N(2) C(2) H(5) 109.6 . .
C(1) C(2) H(4) 109.6 . .
C(1) C(2) H(5) 109.6 . .
H(4) C(2) H(5) 108.1 . .
N(2) C(3) H(6) 122.4 . .
C(4) C(3) H(6) 122.4 . .
N(3) C(5) H(7) 124.3 . .
N(4) C(5) H(7) 124.3 . .
N(4) C(6) H(8) 126.5 . .
C(4) C(6) H(8) 126.5 . .
N(5) C(7) H(9) 108.7 . .
N(5) C(7) H(10) 108.7 . .
C(8) C(7) H(9) 108.7 . .
C(8) C(7) H(10) 108.7 . .
H(9) C(7) H(10) 107.6 . .
N(6) C(8) H(11) 109.4 . .
N(6) C(8) H(12) 109.4 . .
C(7) C(8) H(11) 109.5 . .
C(7) C(8) H(12) 109.4 . .
H(11) C(8) H(12) 108.0 . .
N(6) C(9) H(13) 122.0 . .
C(10) C(9) H(13) 122.0 . .
N(7) C(11) H(14) 124.8 . .
N(8) C(11) H(14) 124.8 . .
N(8) C(12) H(15) 126.5 . .
C(10) C(12) H(15) 126.5 . .

loop_
_geom_bond_atom_site_label_1
_geom_bond_atom_site_label_2
_geom_bond_distance
_geom_bond_site_symmetry_2
Co(1) N(2) 1.976(3) .
Co(1) N(2) 1.976(3) 66502
Co(1) N(2) 1.976(2) 56503
Co(1) N(3) 1.902(2) .
Co(1) N(3) 1.902(3) 66502
Co(1) N(3) 1.902(3) 56503
Co(2) N(6) 1.967(3) .
Co(2) N(6) 1.967(3) 55502
Co(2) N(6) 1.967(2) 55503
Co(2) N(7) 1.910(3) .
Co(2) N(7) 1.910(2) 55502
Co(2) N(7) 1.910(3) 55503
Cl(1) O(1) 1.366(8) .
Cl(1) O(2) 1.308(15) .
Cl(1) O(3) 1.40(2) .
Cl(1) O(4) 1.257(19) .
Cl(2) Cl(3) 1.458(16) .
Cl(2) O(5) 1.45(2) .
Cl(2) O(5) 1.45(3) 65502
Cl(2) O(5) 1.45(2) 66503
Cl(2) O(7) 1.72(4) .
Cl(3) O(5) 1.31(2) .
Cl(3) O(5) 1.31(3) 65502
Cl(3) O(5) 1.31(2) 66503
Cl(3) O(6) 1.49(3) .
O(3) O(4) 1.67(2) .
N(1) C(1) 1.423(5) .
N(1) C(1) 1.423(6) 66502
N(1) C(1) 1.423(3) 56503
N(2) C(2) 1.460(5) .
N(2) C(3) 1.293(4) .
N(3) C(4) 1.372(4) .
N(3) C(5) 1.322(5) .
N(4) C(5) 1.343(5) .
N(4) C(6) 1.358(6) .
N(5) C(7) 1.411(6) .
N(5) C(7) 1.411(5) 55502
N(5) C(7) 1.411(3) 55503
N(6) C(8) 1.469(4) .
N(6) C(9) 1.285(6) .
N(7) C(10) 1.375(6) .
N(7) C(11) 1.325(4) .
N(8) C(11) 1.356(7) .
N(8) C(12) 1.356(6) .
C(1) C(2) 1.546(6) .
C(3) C(4) 1.436(6) .
C(4) C(6) 1.376(4) .
C(7) C(8) 1.545(5) .
C(9) C(10) 1.437(5) .
C(10) C(12) 1.370(6) .
N(4) H(1) 0.860 .
C(1) H(2) 0.970 .
C(1) H(3) 0.970 .
C(2) H(4) 0.970 .
C(2) H(5) 0.970 .
C(3) H(6) 0.930 .
C(5) H(7) 0.930 .
C(6) H(8) 0.930 .
C(7) H(9) 0.970 .
C(7) H(10) 0.970 .
C(8) H(11) 0.970 .
C(8) H(12) 0.970 .
C(9) H(13) 0.930 .
C(11) H(14) 0.930 .
C(12) H(15) 0.930 .

loop_
_geom_contact_atom_site_label_1
_geom_contact_atom_site_label_2
_geom_contact_distance
_geom_contact_site_symmetry_2
Cl(1) O(8) 2.973(5) 55401
Cl(1) O(9) 0.647(19) 66403
O(1) O(2) 2.847(16) 65502
O(1) O(7) 3.15(3) .
O(1) O(8) 2.498(13) 55401
O(1) O(9) 1.194(16) 66403
O(1) N(8) 3.304(11) 65401
O(1) C(6) 3.381(9) 65501
O(1) C(12) 3.159(11) 65401
O(2) O(1) 2.85(2) 66503
O(2) O(6) 3.37(2) 55401
O(2) O(7) 3.50(3) .
O(2) O(8) 2.550(15) 55401
O(2) O(9) 1.49(2) 66403
O(2) N(4) 3.285(10) 55503
O(2) C(6) 3.137(11) 55503
O(2) C(12) 3.385(12) 55403
O(3) O(9) 1.95(3) 66403
O(3) N(8) 3.577(18) 65401
O(3) N(8) 3.55(2) 65402
O(3) C(1) 3.391(18) 55403
O(3) C(2) 3.40(2) 55403
O(3) C(10) 3.26(2) 65401
O(3) C(11) 2.83(2) 65402
O(3) C(12) 3.126(18) 65401
O(4) O(9) 1.34(2) 66403
O(4) N(4) 3.41(2) 65502
O(4) C(1) 3.530(16) 55403
O(4) C(5) 2.914(17) 65502
O(4) C(7) 3.34(2) 65501
O(4) C(11) 3.55(2) 65402
O(5) C(3) 3.308(11) 65501
O(6) O(2) 3.37(2) 55601
O(6) O(2) 3.37(2) 65602
O(6) O(2) 3.37(2) 66603
O(6) O(8) 2.56(4) .
O(7) O(1) 3.15(3) .
O(7) O(1) 3.15(3) 65502
O(7) O(1) 3.15(3) 66503
O(7) O(2) 3.50(3) .
O(7) O(2) 3.50(3) 65502
O(7) O(2) 3.50(3) 66503
O(7) O(8) 2.08(5) 55401
O(7) O(9) 3.24(2) 55401
O(7) O(9) 3.24(3) 65402
O(7) O(9) 3.24(3) 66403
O(8) Cl(1) 2.973(5) 55601
O(8) Cl(1) 2.973(3) 65602
O(8) Cl(1) 2.973(5) 66603
O(8) O(1) 2.498(13) 55601
O(8) O(1) 2.498(8) 65602
O(8) O(1) 2.498(9) 66603
O(8) O(2) 2.550(15) 55601
O(8) O(2) 2.550(10) 65602
O(8) O(2) 2.551(17) 66603
O(8) O(6) 2.56(4) .
O(8) O(7) 2.08(5) 55601
O(8) O(9) 2.820(14) .
O(8) O(9) 2.82(2) 65502
O(8) O(9) 2.82(2) 66503
O(9) Cl(1) 0.647(19) 65602
O(9) O(1) 1.19(2) 65602
O(9) O(2) 1.49(2) 65602
O(9) O(3) 1.95(2) 65602
O(9) O(4) 1.34(2) 65602
O(9) O(7) 3.24(2) 55601
O(9) O(8) 2.820(14) .
O(9) C(6) 3.58(2) 65601
N(4) O(2) 3.285(16) 55502
N(4) O(4) 3.41(2) 66503
N(4) N(8) 2.748(4) 55401
N(8) O(1) 3.304(11) 45601
N(8) O(3) 3.577(18) 45601
N(8) O(3) 3.55(2) 66603
N(8) N(4) 2.748(4) 55601
C(1) O(3) 3.39(2) 55602
C(1) O(4) 3.53(2) 55602
C(2) O(3) 3.40(2) 55602
C(3) O(5) 3.308(11) 45501
C(5) O(4) 2.91(2) 66503
C(6) O(1) 3.381(9) 45501
C(6) O(2) 3.137(14) 55502
C(6) O(9) 3.58(2) 45401
C(7) O(4) 3.34(2) 45501
C(10) O(3) 3.26(2) 45601
C(11) O(3) 2.83(2) 66603
C(11) O(4) 3.549(17) 66603
C(12) O(1) 3.159(11) 45601
C(12) O(2) 3.385(16) 55602
C(12) O(3) 3.126(18) 45601
Cl(1) H(2) 3.447 55403
Cl(1) H(3) 3.523 55403
Cl(1) H(7) 3.389 65502
Cl(1) H(9) 3.532 65501
Cl(1) H(14) 3.335 65402
O(1) H(1) 3.246 65501
O(1) H(8) 2.710 65501
O(1) H(10) 3.158 65501
O(1) H(15) 2.940 65401
O(2) H(1) 3.220 55503
O(2) H(2) 3.591 55403
O(2) H(3) 3.129 55403
O(2) H(8) 2.930 55503
O(2) H(15) 2.721 55403
O(3) H(2) 2.933 55403
O(3) H(3) 3.313 55403
O(3) H(4) 2.689 55403
O(3) H(7) 3.549 65502
O(3) H(9) 3.254 65501
O(3) H(14) 2.171 65402
O(3) H(15) 3.245 65401
O(4) H(1) 3.288 65502
O(4) H(2) 2.830 55403
O(4) H(3) 3.384 55403
O(4) H(7) 2.239 65502
O(4) H(9) 2.737 65501
O(4) H(10) 3.281 65501
O(4) H(11) 3.062 65501
O(4) H(14) 2.911 65402
O(5) H(6) 2.476 65501
O(5) H(8) 3.276 65501
O(5) H(13) 2.883 65501
O(5) H(13) 3.421 66502
O(5) H(15) 3.141 65501
O(6) H(15) 3.170 65501
O(6) H(15) 3.170 66502
O(6) H(15) 3.170 55503
O(7) H(8) 3.167 65501
O(7) H(8) 3.167 66502
O(7) H(8) 3.167 55503
O(9) H(7) 3.414 66603
O(9) H(8) 3.374 65601
O(9) H(8) 3.481 66602
O(9) H(9) 3.437 66602
O(9) H(10) 3.374 66602
O(9) H(11) 3.430 66602
N(2) H(11) 3.501 56502
N(3) H(11) 3.557 55503
N(3) H(12) 3.403 55503
N(4) H(2) 3.345 66402
N(4) H(9) 3.033 55503
N(4) H(10) 3.185 .
N(4) H(11) 3.591 55503
N(4) H(12) 3.076 55503
N(6) H(4) 3.485 45503
N(7) H(4) 3.558 66502
N(7) H(5) 3.380 66502
N(8) H(1) 1.906 55601
N(8) H(2) 3.025 66502
N(8) H(3) 3.192 .
N(8) H(5) 3.088 66502
N(8) H(9) 3.346 55603
C(1) H(7) 3.273 56603
C(3) H(11) 3.309 56502
C(4) H(12) 3.252 55503
C(5) H(2) 3.050 66402
C(5) H(9) 3.467 55503
C(5) H(11) 3.289 55503
C(5) H(12) 3.276 55503
C(6) H(10) 3.202 .
C(6) H(12) 3.071 55503
C(7) H(1) 3.571 55502
C(7) H(14) 3.254 55402
C(9) H(4) 3.289 45503
C(10) H(5) 3.238 66502
C(11) H(1) 2.818 55601
C(11) H(2) 3.452 66502
C(11) H(4) 3.307 66502
C(11) H(5) 3.279 66502
C(11) H(9) 3.030 55603
C(12) H(1) 2.988 55601
C(12) H(3) 3.207 .
C(12) H(5) 3.083 66502
H(1) O(1) 3.246 45501
H(1) O(2) 3.220 55502
H(1) O(4) 3.288 66503
H(1) N(8) 1.906 55401
H(1) C(7) 3.571 55503
H(1) C(11) 2.818 55401
H(1) C(12) 2.988 55401
H(1) H(2) 3.092 66402
H(1) H(3) 3.436 55401
H(1) H(9) 2.742 55503
H(1) H(10) 2.950 .
H(1) H(12) 3.390 55503
H(1) H(14) 2.953 55401
H(1) H(15) 3.265 55401
H(2) Cl(1) 3.447 55602
H(2) O(2) 3.591 55602
H(2) O(3) 2.933 55602
H(2) O(4) 2.830 55602
H(2) N(4) 3.345 56603
H(2) N(8) 3.025 56503
H(2) C(5) 3.050 56603
H(2) C(11) 3.452 56503
H(2) H(1) 3.092 56603
H(2) H(7) 2.434 56603
H(2) H(14) 3.526 56503
H(3) Cl(1) 3.523 55602
H(3) O(2) 3.129 55602
H(3) O(3) 3.313 55602
H(3) O(4) 3.384 55602
H(3) N(8) 3.192 .
H(3) C(12) 3.207 .
H(3) H(1) 3.436 55601
H(3) H(7) 3.402 56603
H(3) H(15) 2.995 .
H(4) O(3) 2.689 55602
H(4) N(6) 3.485 56502
H(4) N(7) 3.558 56503
H(4) C(9) 3.289 56502
H(4) C(11) 3.307 56503
H(4) H(11) 3.233 56502
H(4) H(12) 3.593 56502
H(4) H(13) 3.191 56502
H(4) H(14) 3.409 56503
H(5) N(7) 3.380 56503
H(5) N(8) 3.088 56503
H(5) C(10) 3.238 56503
H(5) C(11) 3.279 56503
H(5) C(12) 3.083 56503
H(5) H(11) 3.569 56502
H(5) H(12) 3.326 56502
H(5) H(15) 3.453 56503
H(6) O(5) 2.476 45501
H(6) H(11) 3.225 56502
H(6) H(13) 3.240 56502
H(6) H(15) 3.231 .
H(7) Cl(1) 3.389 66503
H(7) O(3) 3.549 66503
H(7) O(4) 2.239 66503
H(7) O(9) 3.414 65402
H(7) C(1) 3.273 66402
H(7) H(2) 2.434 66402
H(7) H(3) 3.402 66402
H(7) H(9) 3.532 55503
H(7) H(11) 3.385 55503
H(8) O(1) 2.710 45501
H(8) O(2) 2.930 55502
H(8) O(5) 3.276 45501
H(8) O(7) 3.167 45501
H(8) O(9) 3.374 45401
H(8) O(9) 3.481 56403
H(8) H(10) 2.988 .
H(8) H(12) 3.429 55503
H(8) H(13) 3.241 .
H(9) Cl(1) 3.532 45501
H(9) O(3) 3.254 45501
H(9) O(4) 2.737 45501
H(9) O(9) 3.437 56403
H(9) N(4) 3.033 55502
H(9) N(8) 3.346 55402
H(9) C(5) 3.467 55502
H(9) C(11) 3.030 55402
H(9) H(1) 2.742 55502
H(9) H(7) 3.532 55502
H(9) H(14) 2.411 55402
H(10) O(1) 3.158 45501
H(10) O(4) 3.281 45501
H(10) O(9) 3.374 56403
H(10) N(4) 3.185 .
H(10) C(6) 3.202 .
H(10) H(1) 2.950 .
H(10) H(8) 2.988 .
H(10) H(14) 3.390 55402
H(11) O(4) 3.062 45501
H(11) O(9) 3.430 56403
H(11) N(2) 3.501 45503
H(11) N(3) 3.557 55502
H(11) N(4) 3.591 55502
H(11) C(3) 3.309 45503
H(11) C(5) 3.289 55502
H(11) H(4) 3.233 45503
H(11) H(5) 3.569 45503
H(11) H(6) 3.225 45503
H(11) H(7) 3.385 55502
H(12) N(3) 3.403 55502
H(12) N(4) 3.076 55502
H(12) C(4) 3.252 55502
H(12) C(5) 3.276 55502
H(12) C(6) 3.071 55502
H(12) H(1) 3.390 55502
H(12) H(4) 3.593 45503
H(12) H(5) 3.326 45503
H(12) H(8) 3.429 55502
H(13) O(5) 2.883 45501
H(13) O(5) 3.421 56503
H(13) H(4) 3.191 45503
H(13) H(6) 3.240 45503
H(13) H(8) 3.241 .
H(14) Cl(1) 3.335 66603
H(14) O(3) 2.171 66603
H(14) O(4) 2.911 66603
H(14) C(7) 3.254 55603
H(14) H(1) 2.953 55601
H(14) H(2) 3.526 66502
H(14) H(4) 3.409 66502
H(14) H(9) 2.411 55603
H(14) H(10) 3.390 55603
H(15) O(1) 2.940 45601
H(15) O(2) 2.721 55602
H(15) O(3) 3.245 45601
H(15) O(5) 3.141 45501
H(15) O(6) 3.170 45501
H(15) H(1) 3.265 55601
H(15) H(3) 2.995 .
H(15) H(5) 3.453 66502
H(15) H(6) 3.231 .

loop_
_geom_hbond_atom_site_label_D
_geom_hbond_atom_site_label_H
_geom_hbond_atom_site_label_A
_geom_hbond_site_symmetry_A
_geom_hbond_distance_DA
_geom_hbond_distance_DH
_geom_hbond_distance_HA
_geom_hbond_angle_DHA
_geom_hbond_publ_flag
N(4) H(1) N(8) 1_554 2.748(4) 0.860 1.906 165.9 no

loop_
_geom_torsion_atom_site_label_1
_geom_torsion_atom_site_label_2
_geom_torsion_atom_site_label_3
_geom_torsion_atom_site_label_4
_geom_torsion
_geom_torsion_site_symmetry_1
_geom_torsion_site_symmetry_3
_geom_torsion_site_symmetry_4
N(2) Co(1) N(2) C(2) -3.6(2) . 66502 66502
N(2) Co(1) N(2) C(3) 171.1(2) . 66502 66502
N(2) Co(1) N(2) C(2) 93.4(3) 66502 . .
N(2) Co(1) N(2) C(3) -91.9(3) 66502 . .
N(2) Co(1) N(2) C(2) 93.4(3) . 56503 56503
N(2) Co(1) N(2) C(3) -91.9(3) . 56503 56503
N(2) Co(1) N(2) C(2) -3.6(3) 56503 . .
N(2) Co(1) N(2) C(3) 171.1(3) 56503 . .
N(2) Co(1) N(3) C(4) 2.1(2) . . .
N(2) Co(1) N(3) C(5) 172.9(5) . . .
N(3) Co(1) N(2) C(2) -177.1(3) . . .
N(3) Co(1) N(2) C(3) -2.4(3) . . .
N(2) Co(1) N(3) C(4) -74.2(13) . 66502 66502
N(2) Co(1) N(3) C(5) 96.6(13) . 66502 66502
N(3) Co(1) N(2) C(2) 168.9(11) 66502 . .
N(3) Co(1) N(2) C(3) -16.4(14) 66502 . .
N(2) Co(1) N(3) C(4) 98.3(2) . 56503 56503
N(2) Co(1) N(3) C(5) -90.8(4) . 56503 56503
N(3) Co(1) N(2) C(2) -85.8(3) 56503 . .
N(3) Co(1) N(2) C(3) 88.9(3) 56503 . .
N(2) Co(1) N(2) C(2) -3.6(3) 66502 56503 56503
N(2) Co(1) N(2) C(3) 171.1(3) 66502 56503 56503
N(2) Co(1) N(2) C(2) 93.4(2) 56503 66502 66502
N(2) Co(1) N(2) C(3) -91.9(2) 56503 66502 66502
N(2) Co(1) N(3) C(4) 98.3(3) 66502 . .
N(2) Co(1) N(3) C(5) -90.8(5) 66502 . .
N(3) Co(1) N(2) C(2) -85.8(2) . 66502 66502
N(3) Co(1) N(2) C(3) 88.9(2) . 66502 66502
N(2) Co(1) N(3) C(4) 2.1(2) 66502 66502 66502
N(2) Co(1) N(3) C(5) 172.9(3) 66502 66502 66502
N(3) Co(1) N(2) C(2) -177.1(2) 66502 66502 66502
N(3) Co(1) N(2) C(3) -2.4(2) 66502 66502 66502
N(2) Co(1) N(3) C(4) -74.2(10) 66502 56503 56503
N(2) Co(1) N(3) C(5) 96.6(10) 66502 56503 56503
N(3) Co(1) N(2) C(2) 168.9(9) 56503 66502 66502
N(3) Co(1) N(2) C(3) -16.4(11) 56503 66502 66502
N(2) Co(1) N(3) C(4) -74.2(10) 56503 . .
N(2) Co(1) N(3) C(5) 96.6(12) 56503 . .
N(3) Co(1) N(2) C(2) 168.9(9) . 56503 56503
N(3) Co(1) N(2) C(3) -16.4(12) . 56503 56503
N(2) Co(1) N(3) C(4) 98.3(2) 56503 66502 66502
N(2) Co(1) N(3) C(5) -90.8(3) 56503 66502 66502
N(3) Co(1) N(2) C(2) -85.8(3) 66502 56503 56503
N(3) Co(1) N(2) C(3) 88.9(3) 66502 56503 56503
N(2) Co(1) N(3) C(4) 2.1(2) 56503 56503 56503
N(2) Co(1) N(3) C(5) 172.9(4) 56503 56503 56503
N(3) Co(1) N(2) C(2) -177.1(3) 56503 56503 56503
N(3) Co(1) N(2) C(3) -2.4(3) 56503 56503 56503
N(3) Co(1) N(3) C(4) -88.1(2) . 66502 66502
N(3) Co(1) N(3) C(5) 82.8(3) . 66502 66502
N(3) Co(1) N(3) C(4) -179.5(3) 66502 . .
N(3) Co(1) N(3) C(5) -8.7(5) 66502 . .
N(3) Co(1) N(3) C(4) -179.5(2) . 56503 56503
N(3) Co(1) N(3) C(5) -8.7(4) . 56503 56503
N(3) Co(1) N(3) C(4) -88.1(3) 56503 . .
N(3) Co(1) N(3) C(5) 82.7(5) 56503 . .
N(3) Co(1) N(3) C(4) -88.1(2) 66502 56503 56503
N(3) Co(1) N(3) C(5) 82.8(4) 66502 56503 56503
N(3) Co(1) N(3) C(4) -179.5(2) 56503 66502 66502
N(3) Co(1) N(3) C(5) -8.7(3) 56503 66502 66502
N(6) Co(2) N(6) C(8) 92.5(3) . 55502 55502
N(6) Co(2) N(6) C(9) -91.2(3) . 55502 55502
N(6) Co(2) N(6) C(8) -5.1(2) 55502 . .
N(6) Co(2) N(6) C(9) 171.3(2) 55502 . .
N(6) Co(2) N(6) C(8) -5.1(3) . 55503 55503
N(6) Co(2) N(6) C(9) 171.3(3) . 55503 55503
N(6) Co(2) N(6) C(8) 92.5(2) 55503 . .
N(6) Co(2) N(6) C(9) -91.2(2) 55503 . .
N(6) Co(2) N(7) C(10) 1.8(2) . . .
N(6) Co(2) N(7) C(11) 171.7(3) . . .
N(7) Co(2) N(6) C(8) -178.6(2) . . .
N(7) Co(2) N(6) C(9) -2.3(2) . . .
N(6) Co(2) N(7) C(10) 98.6(3) . 55502 55502
N(6) Co(2) N(7) C(11) -91.6(5) . 55502 55502
N(7) Co(2) N(6) C(8) -87.1(2) 55502 . .
N(7) Co(2) N(6) C(9) 89.3(2) 55502 . .
N(6) Co(2) N(7) C(10) -77.5(10) . 55503 55503
N(6) Co(2) N(7) C(11) 92.3(10) . 55503 55503
N(7) Co(2) N(6) C(8) 171.0(8) 55503 . .
N(7) Co(2) N(6) C(9) -12.7(10) 55503 . .
N(6) Co(2) N(6) C(8) 92.5(3) 55502 55503 55503
N(6) Co(2) N(6) C(9) -91.2(3) 55502 55503 55503
N(6) Co(2) N(6) C(8) -5.1(3) 55503 55502 55502
N(6) Co(2) N(6) C(9) 171.3(3) 55503 55502 55502
N(6) Co(2) N(7) C(10) -77.5(13) 55502 . .
N(6) Co(2) N(7) C(11) 92.3(13) 55502 . .
N(7) Co(2) N(6) C(8) 171.0(11) . 55502 55502
N(7) Co(2) N(6) C(9) -12.7(14) . 55502 55502
N(6) Co(2) N(7) C(10) 1.8(3) 55502 55502 55502
N(6) Co(2) N(7) C(11) 171.7(5) 55502 55502 55502
N(7) Co(2) N(6) C(8) -178.6(3) 55502 55502 55502
N(7) Co(2) N(6) C(9) -2.3(3) 55502 55502 55502
N(6) Co(2) N(7) C(10) 98.6(2) 55502 55503 55503
N(6) Co(2) N(7) C(11) -91.6(4) 55502 55503 55503
N(7) Co(2) N(6) C(8) -87.1(3) 55503 55502 55502
N(7) Co(2) N(6) C(9) 89.3(3) 55503 55502 55502
N(6) Co(2) N(7) C(10) 98.6(2) 55503 . .
N(6) Co(2) N(7) C(11) -91.6(3) 55503 . .
N(7) Co(2) N(6) C(8) -87.1(3) . 55503 55503
N(7) Co(2) N(6) C(9) 89.3(3) . 55503 55503
N(6) Co(2) N(7) C(10) -77.5(11) 55503 55502 55502
N(6) Co(2) N(7) C(11) 92.3(13) 55503 55502 55502
N(7) Co(2) N(6) C(8) 171.0(10) 55502 55503 55503
N(7) Co(2) N(6) C(9) -12.7(13) 55502 55503 55503
N(6) Co(2) N(7) C(10) 1.8(2) 55503 55503 55503
N(6) Co(2) N(7) C(11) 171.7(4) 55503 55503 55503
N(7) Co(2) N(6) C(8) -178.6(3) 55503 55503 55503
N(7) Co(2) N(6) C(9) -2.3(3) 55503 55503 55503
N(7) Co(2) N(7) C(10) -179.3(3) . 55502 55502
N(7) Co(2) N(7) C(11) -9.5(5) . 55502 55502
N(7) Co(2) N(7) C(10) -87.8(2) 55502 . .
N(7) Co(2) N(7) C(11) 82.0(3) 55502 . .
N(7) Co(2) N(7) C(10) -87.8(2) . 55503 55503
N(7) Co(2) N(7) C(11) 82.0(4) . 55503 55503
N(7) Co(2) N(7) C(10) -179.3(2) 55503 . .
N(7) Co(2) N(7) C(11) -9.5(3) 55503 . .
N(7) Co(2) N(7) C(10) -179.3(2) 55502 55503 55503
N(7) Co(2) N(7) C(11) -9.5(4) 55502 55503 55503
N(7) Co(2) N(7) C(10) -87.8(3) 55503 55502 55502
N(7) Co(2) N(7) C(11) 82.0(5) 55503 55502 55502
O(1) Cl(1) O(2) O(9) -59.2(14) . . 66403
O(2) Cl(1) O(1) O(9) 79(2) . . 66403
O(1) Cl(1) O(3) O(4) 119.1(10) . . .
O(3) Cl(1) O(1) O(9) -143(2) . . 66403
O(1) Cl(1) O(4) O(3) -97.9(12) . . .
O(1) Cl(1) O(4) O(9) 49(2) . . 66403
O(4) Cl(1) O(1) O(9) -59(2) . . 66403
O(2) Cl(1) O(3) O(4) -107.8(12) . . .
O(3) Cl(1) O(2) O(9) 172.6(18) . . 66403
O(2) Cl(1) O(4) O(3) 122.2(12) . . .
O(2) Cl(1) O(4) O(9) -90(2) . . 66403
O(4) Cl(1) O(2) O(9) 83.1(17) . . 66403
O(3) Cl(1) O(4) O(9) 147(2) . . 66403
O(9) Cl(1) O(3) O(4) 60(2) 66403 . .
O(9) Cl(1) O(4) O(3) -147(2) 66403 . .
O(5) Cl(2) Cl(3) O(5) 120.0(17) . . 65502
O(5) Cl(2) Cl(3) O(5) -120(2) . . 66503
O(5) Cl(2) Cl(3) O(5) -120.0(17) 65502 . .
O(5) Cl(2) Cl(3) O(5) 120.0(14) 65502 . 66503
O(5) Cl(2) Cl(3) O(5) 120(2) 66503 . .
O(5) Cl(2) Cl(3) O(5) -120.0(14) 66503 . 65502
O(5) Cl(2) O(5) Cl(3) -44.3(11) . 65502 .
O(5) Cl(2) O(5) Cl(3) 44.3(14) 65502 . .
O(5) Cl(2) O(5) Cl(3) 44.3(15) . 66503 .
O(5) Cl(2) O(5) Cl(3) -44.3(16) 66503 . .
O(5) Cl(2) O(5) Cl(3) -44.3(12) 65502 66503 .
O(5) Cl(2) O(5) Cl(3) 44.3(9) 66503 65502 .
O(5) Cl(3) O(5) Cl(2) 51.6(14) . 65502 .
O(5) Cl(3) O(5) Cl(2) -51.6(16) 65502 . .
O(5) Cl(3) O(5) Cl(2) -51.6(18) . 66503 .
O(5) Cl(3) O(5) Cl(2) 51.6(19) 66503 . .
O(5) Cl(3) O(5) Cl(2) 51.6(14) 65502 66503 .
O(5) Cl(3) O(5) Cl(2) -51.6(12) 66503 65502 .
Cl(1) O(3) O(4) O(9) -15.3(10) . . 66403
C(1) N(1) C(1) C(2) 71.7(7) . 66502 66502
C(1) N(1) C(1) C(2) -114.8(6) 66502 . .
C(1) N(1) C(1) C(2) -114.8(6) . 56503 56503
C(1) N(1) C(1) C(2) 71.7(7) 56503 . .
C(1) N(1) C(1) C(2) 71.7(7) 66502 56503 56503
C(1) N(1) C(1) C(2) -114.8(6) 56503 66502 66502
Co(1) N(2) C(2) C(1) -80.9(3) . . .
Co(1) N(2) C(3) C(4) 2.2(5) . . .
C(2) N(2) C(3) C(4) 177.3(3) . . .
C(3) N(2) C(2) C(1) 104.6(4) . . .
Co(1) N(3) C(4) C(3) -1.5(4) . . .
Co(1) N(3) C(4) C(6) 172.6(3) . . .
Co(1) N(3) C(5) N(4) -171.0(3) . . .
C(4) N(3) C(5) N(4) 0.3(5) . . .
C(5) N(3) C(4) C(3) -175.3(4) . . .
C(5) N(3) C(4) C(6) -1.1(5) . . .
C(5) N(4) C(6) C(4) -1.3(5) . . .
C(6) N(4) C(5) N(3) 0.7(5) . . .
C(7) N(5) C(7) C(8) -115.8(5) . 55502 55502
C(7) N(5) C(7) C(8) 71.9(6) 55502 . .
C(7) N(5) C(7) C(8) 71.9(7) . 55503 55503
C(7) N(5) C(7) C(8) -115.8(5) 55503 . .
C(7) N(5) C(7) C(8) -115.8(6) 55502 55503 55503
C(7) N(5) C(7) C(8) 71.9(6) 55503 55502 55502
Co(2) N(6) C(8) C(7) -80.3(4) . . .
Co(2) N(6) C(9) C(10) 2.3(3) . . .
C(8) N(6) C(9) C(10) 178.8(2) . . .
C(9) N(6) C(8) C(7) 103.5(4) . . .
Co(2) N(7) C(10) C(9) -1.2(3) . . .
Co(2) N(7) C(10) C(12) 171.9(2) . . .
Co(2) N(7) C(11) N(8) -170.4(2) . . .
C(10) N(7) C(11) N(8) -0.0(2) . . .
C(11) N(7) C(10) C(9) -174.2(2) . . .
C(11) N(7) C(10) C(12) -1.0(3) . . .
C(11) N(8) C(12) C(10) -1.7(3) . . .
C(12) N(8) C(11) N(7) 1.1(4) . . .
N(1) C(1) C(2) N(2) 56.3(4) . . .
N(2) C(3) C(4) N(3) -0.5(6) . . .
N(2) C(3) C(4) C(6) -172.3(5) . . .
N(3) C(4) C(6) N(4) 1.5(5) . . .
C(3) C(4) C(6) N(4) 173.7(5) . . .
N(5) C(7) C(8) N(6) 56.9(5) . . .
N(6) C(9) C(10) N(7) -0.7(4) . . .
N(6) C(9) C(10) C(12) -171.0(3) . . .
N(7) C(10) C(12) N(8) 1.7(3) . . .
C(9) C(10) C(12) N(8) 172.3(3) . . .
